data_4320484
loop_
_publ_author_name
'Chang Tong Yang'
'Boujemaa Moubaraki'
'Keith S. Murray'
'John D. Ranford'
'Jagadese Jayapurandara Vittal'

_publ_contact_author
;
      Associate Professor Jagadese J. Vittal
      Department of Chemistry
      National University of Singapore
      3 Science Drive 3
      SINGAPORE 117543
;
_publ_contact_author_email chmjjv@nus.edu.sg
_publ_contact_author_fax '(65) 779 1691'
_publ_contact_author_phone '(65) 874 2975'
_publ_section_title
;
 Interconversion of a Monomer and Two Coordination Polymers of a
 Copper(II)-Reduced Schiff Base Ligand-1,10-Phenanthroline Complex Based
 on Hydrogen- and Coordinative-Bonding
;
_journal_name_full 'Inorganic Chemistry'
_journal_page_first 5934
_journal_page_last 5941
_journal_paper_doi 10.1021/ic010479b
_journal_volume 40
_journal_year 2001
_chemical_formula_sum 'C22 H23 Cu N3 O5'
_chemical_formula_weight 472.97
_chemical_name_systematic
;
  ?
;
_space_group_IT_number 7
_symmetry_cell_setting monoclinic
_symmetry_space_group_name_Hall 'P -2yac'
_symmetry_space_group_name_H-M 'P 1 n 1'
_atom_sites_solution_hydrogens geom
_atom_sites_solution_primary direct
_atom_sites_solution_secondary difmap
_audit_creation_method SHELXL-97
_cell_angle_alpha 90.00
_cell_angle_beta 99.686(1)
_cell_angle_gamma 90.00
_cell_formula_units_Z 2
_cell_length_a 10.6344(3)
_cell_length_b 5.3953(1)
_cell_length_c 18.1983(1)
_cell_measurement_reflns_used 4563
_cell_measurement_temperature 223(2)
_cell_measurement_theta_max 25.0
_cell_measurement_theta_min 2.06
_cell_volume 1029.26(4)
_computing_cell_refinement 'Bruker AXS, SAINT'
_computing_data_collection 'Bruker AXS, SMART'
_computing_data_reduction 'Bruker AXS, SAINT'
_computing_molecular_graphics 'Bruker AXS, SHELXTL'
_computing_publication_material 'Bruker AXS, SHELXTL'
_computing_structure_refinement 'SHELXL-97 (Sheldrick, 1997)'
_computing_structure_solution 'SHELXS-97 (Sheldrick, 1990)'
_diffrn_ambient_temperature 223(2)
_diffrn_measured_fraction_theta_full 0.998
_diffrn_measured_fraction_theta_max 0.998
_diffrn_measurement_device_type 'SMART CCD 3-circle diffractometer'
_diffrn_measurement_method '\w scans'
_diffrn_radiation_monochromator graphite
_diffrn_radiation_source 'fine-focus sealed tube'
_diffrn_radiation_type MoK\a
_diffrn_radiation_wavelength 0.71073
_diffrn_reflns_av_R_equivalents 0.0307
_diffrn_reflns_av_sigmaI/netI 0.0529
_diffrn_reflns_limit_h_max 9
_diffrn_reflns_limit_h_min -12
_diffrn_reflns_limit_k_max 6
_diffrn_reflns_limit_k_min -6
_diffrn_reflns_limit_l_max 21
_diffrn_reflns_limit_l_min -18
_diffrn_reflns_number 4954
_diffrn_reflns_theta_full 25.00
_diffrn_reflns_theta_max 25.00
_diffrn_reflns_theta_min 2.08
_exptl_absorpt_coefficient_mu 1.102
_exptl_absorpt_correction_T_max 0.9525
_exptl_absorpt_correction_T_min 0.7494
_exptl_absorpt_correction_type empirical
_exptl_absorpt_process_details 'sadabs (Sheldrick, 1996)'
_exptl_crystal_colour 'light blue'
_exptl_crystal_density_diffrn 1.526
_exptl_crystal_density_meas ?
_exptl_crystal_density_method 'not measured'
_exptl_crystal_description needle
_exptl_crystal_F_000 490
_exptl_crystal_size_max 0.18
_exptl_crystal_size_mid 0.06
_exptl_crystal_size_min 0.06
_refine_diff_density_max 0.283
_refine_diff_density_min -0.348
_refine_diff_density_rms 0.053
_refine_ls_abs_structure_details 'Flack H D (1983), Acta Cryst. A39, 876-881'
_refine_ls_abs_structure_Flack 0.023(12)
_refine_ls_extinction_coef 0.0036(8)
_refine_ls_extinction_expression Fc^*^=kFc[1+0.001xFc^2^\l^3^/sin(2\q)]^-1/4^
_refine_ls_extinction_method SHELXL
_refine_ls_goodness_of_fit_ref 1.009
_refine_ls_hydrogen_treatment mixed
_refine_ls_matrix_type full
_refine_ls_number_parameters 370
_refine_ls_number_reflns 2588
_refine_ls_number_restraints 8
_refine_ls_restrained_S_all 1.007
_refine_ls_R_factor_all 0.0357
_refine_ls_R_factor_gt 0.0291
_refine_ls_shift/su_max 0.001
_refine_ls_shift/su_mean 0.000
_refine_ls_structure_factor_coef Fsqd
_refine_ls_weighting_details 'calc w=1/[\s^2^(Fo^2^)+(0.0241P)^2^+0.0000P] where P=(Fo^2^+2Fc^2^)/3'
_refine_ls_weighting_scheme calc
_refine_ls_wR_factor_gt 0.0567
_refine_ls_wR_factor_ref 0.0586
_reflns_number_gt 2320
_reflns_number_total 2588
_reflns_threshold_expression >2sigma(I)
_cod_data_source_file ic010479b_4.cif
_cod_data_source_block compound3
_cod_depositor_comments
;
The following automatic conversions were performed:

'_exptl_crystal_density_meas' value 'not measured' was changed to '?'
- the value is perceived as not measured.

Automatic conversion script
Id: cif_fix_values 3008 2015-01-20 13:52:24Z robertas 
;
_cod_database_code 4320484

loop_
_symmetry_equiv_pos_as_xyz
'x, y, z'
'x+1/2, -y, z+1/2'

loop_
_atom_site_label
_atom_site_type_symbol
_atom_site_fract_x
_atom_site_fract_y
_atom_site_fract_z
_atom_site_U_iso_or_equiv
_atom_site_adp_type
_atom_site_occupancy
_atom_site_symmetry_multiplicity
_atom_site_calc_flag
_atom_site_refinement_flags
_atom_site_disorder_assembly
_atom_site_disorder_group
Cu1 Cu 0.21686(3) 0.09278(8) 0.46157(2) 0.01970(13) Uani 1 1 d . . .
O1 O 0.3919(2) 0.1457(5) 0.44826(15) 0.0264(7) Uani 1 1 d . . .
O2 O 0.1597(3) 0.3698(5) 0.53707(16) 0.0283(7) Uani 1 1 d . . .
O3 O 0.0294(3) 0.4596(6) 0.61590(18) 0.0514(9) Uani 1 1 d . . .
N1 N 0.2657(3) -0.1496(6) 0.54506(19) 0.0243(8) Uani 1 1 d . . .
H1 H 0.210(4) -0.244(11) 0.539(3) 0.046(17) Uiso 1 1 d . . .
N2 N 0.0256(3) -0.0141(6) 0.43378(17) 0.0226(8) Uani 1 1 d . . .
N3 N 0.1594(3) 0.3282(6) 0.37550(17) 0.0223(8) Uani 1 1 d . . .
C1 C 0.4928(4) 0.1116(7) 0.5017(2) 0.0220(9) Uani 1 1 d . . .
C2 C 0.5963(4) 0.2765(9) 0.5096(3) 0.0317(11) Uani 1 1 d . . .
H2 H 0.592(4) 0.412(8) 0.470(2) 0.037(12) Uiso 1 1 d . . .
C3 C 0.7043(4) 0.2402(9) 0.5629(3) 0.0352(11) Uani 1 1 d . . .
H3 H 0.766(4) 0.353(8) 0.566(2) 0.032(12) Uiso 1 1 d . . .
C4 C 0.7101(4) 0.0421(9) 0.6118(3) 0.0355(11) Uani 1 1 d . . .
H4 H 0.786(4) 0.002(8) 0.647(3) 0.042(13) Uiso 1 1 d . . .
C5 C 0.6079(4) -0.1223(8) 0.6057(2) 0.0310(10) Uani 1 1 d . . .
H5 H 0.614(3) -0.251(8) 0.641(2) 0.015(10) Uiso 1 1 d . . .
C6 C 0.4997(3) -0.0895(8) 0.5513(2) 0.0248(9) Uani 1 1 d . . .
C7 C 0.3910(4) -0.2707(8) 0.5427(3) 0.0263(10) Uani 1 1 d . . .
H7A H 0.402(3) -0.375(8) 0.582(2) 0.018(10) Uiso 1 1 d . . .
H7B H 0.374(4) -0.345(7) 0.491(2) 0.030(11) Uiso 1 1 d . . .
C8 C 0.2643(4) -0.0360(9) 0.6200(2) 0.0302(10) Uani 1 1 d . . .
H8A H 0.335(4) 0.082(9) 0.633(2) 0.041(13) Uiso 1 1 d . . .
H8B H 0.287(5) -0.155(12) 0.658(4) 0.082(19) Uiso 1 1 d . . .
C9 C 0.1370(4) 0.0680(8) 0.6299(2) 0.0274(9) Uani 1 1 d . . .
H9A H 0.128(4) 0.086(8) 0.685(3) 0.036(11) Uiso 1 1 d . . .
H8B H 0.073(4) -0.044(8) 0.614(2) 0.025(11) Uiso 1 1 d . . .
C10 C 0.1051(4) 0.3164(7) 0.5918(2) 0.0230(9) Uani 1 1 d . . .
C11 C -0.0415(4) -0.1890(8) 0.4636(3) 0.0278(10) Uani 1 1 d . . .
H11 H 0.003(4) -0.294(8) 0.497(2) 0.029(12) Uiso 1 1 d . . .
C12 C -0.1733(4) -0.2117(9) 0.4441(3) 0.0338(11) Uani 1 1 d . . .
H12 H -0.205(5) -0.330(9) 0.469(3) 0.047(14) Uiso 1 1 d . . .
C13 C -0.2399(4) -0.0533(9) 0.3938(3) 0.0339(11) Uani 1 1 d . . .
H13 H -0.331(4) -0.056(7) 0.382(2) 0.021(10) Uiso 1 1 d . . .
C14 C -0.1749(4) 0.1312(7) 0.3608(2) 0.0267(10) Uani 1 1 d . . .
C15 C -0.2345(4) 0.3052(9) 0.3071(2) 0.0310(10) Uani 1 1 d . . .
H15 H -0.327(5) 0.323(8) 0.296(2) 0.044(13) Uiso 1 1 d . . .
C16 C -0.1659(4) 0.4783(8) 0.2766(3) 0.0318(11) Uani 1 1 d . . .
H16 H -0.204(4) 0.585(8) 0.239(2) 0.028(11) Uiso 1 1 d . . .
C17 C -0.0321(4) 0.4923(7) 0.2971(2) 0.0269(10) Uani 1 1 d . . .
C18 C 0.0463(4) 0.6654(8) 0.2687(3) 0.0342(11) Uani 1 1 d . . .
H18 H 0.009(5) 0.774(10) 0.229(3) 0.059(15) Uiso 1 1 d . . .
C19 C 0.1750(5) 0.6697(8) 0.2924(2) 0.0330(11) Uani 1 1 d . . .
H19 H 0.234(4) 0.779(9) 0.269(2) 0.041(12) Uiso 1 1 d . . .
C20 C 0.2276(4) 0.4961(8) 0.3470(2) 0.0262(10) Uani 1 1 d . . .
H20 H 0.307(4) 0.499(7) 0.367(2) 0.013(10) Uiso 1 1 d . . .
C21 C 0.0302(3) 0.3250(7) 0.3510(2) 0.0218(9) Uani 1 1 d . . .
C22 C -0.0415(4) 0.1417(7) 0.3834(2) 0.0213(9) Uani 1 1 d . . .
O1S O 0.4699(3) 0.5450(6) 0.2547(2) 0.0506(9) Uani 1 1 d D . .
H1SA H 0.477(6) 0.574(10) 0.2071(12) 0.097(12) Uiso 1 1 d D . .
H1SB H 0.452(6) 0.698(5) 0.268(3) 0.097(12) Uiso 1 1 d D . .
O2S O 0.4397(3) 0.0482(6) 0.30582(18) 0.0433(8) Uani 1 1 d D . .
H2SA H 0.425(6) 0.068(10) 0.3529(13) 0.097(12) Uiso 1 1 d D . .
H2SB H 0.440(6) 0.209(3) 0.294(3) 0.097(12) Uiso 1 1 d D . .

loop_
_atom_site_aniso_label
_atom_site_aniso_U_11
_atom_site_aniso_U_22
_atom_site_aniso_U_33
_atom_site_aniso_U_23
_atom_site_aniso_U_13
_atom_site_aniso_U_12
Cu1 0.0182(2) 0.0186(2) 0.0219(2) 0.0025(3) 0.00225(16) -0.0004(3)
O1 0.0186(14) 0.0332(18) 0.0269(16) 0.0095(13) 0.0021(12) 0.0006(12)
O2 0.0397(18) 0.0165(15) 0.0308(17) 0.0002(14) 0.0120(14) -0.0001(14)
O3 0.076(2) 0.032(2) 0.057(2) 0.0118(16) 0.043(2) 0.0221(17)
N1 0.0214(19) 0.019(2) 0.032(2) 0.0000(15) 0.0017(16) -0.0028(16)
N2 0.0241(18) 0.0179(18) 0.025(2) -0.0032(15) 0.0021(16) -0.0008(15)
N3 0.0203(18) 0.023(2) 0.0234(18) 0.0024(14) 0.0022(15) 0.0004(14)
C1 0.022(2) 0.017(2) 0.028(2) -0.0011(19) 0.0068(19) 0.0068(18)
C2 0.022(2) 0.029(3) 0.045(3) -0.003(2) 0.009(2) -0.001(2)
C3 0.021(2) 0.038(3) 0.046(3) -0.008(2) 0.005(2) -0.004(2)
C4 0.025(2) 0.042(3) 0.036(3) -0.011(2) -0.003(2) 0.004(2)
C5 0.033(2) 0.029(3) 0.029(2) 0.003(2) 0.0014(19) 0.009(2)
C6 0.021(2) 0.022(2) 0.030(2) -0.0033(19) 0.0014(17) 0.0018(19)
C7 0.029(2) 0.016(2) 0.032(3) 0.005(2) 0.000(2) 0.0018(19)
C8 0.034(2) 0.035(3) 0.021(2) 0.0035(19) 0.0031(19) 0.005(2)
C9 0.034(2) 0.024(2) 0.024(2) 0.002(2) 0.0058(19) -0.004(2)
C10 0.030(2) 0.020(2) 0.022(2) -0.0004(17) 0.0103(18) -0.0058(18)
C11 0.026(2) 0.023(2) 0.035(3) -0.001(2) 0.006(2) -0.0013(19)
C12 0.033(3) 0.032(3) 0.038(3) 0.003(2) 0.009(2) -0.010(2)
C13 0.022(2) 0.040(3) 0.041(3) -0.009(2) 0.008(2) -0.004(2)
C14 0.022(2) 0.025(2) 0.032(2) -0.0127(19) 0.0019(19) -0.0005(19)
C15 0.024(2) 0.037(3) 0.029(2) -0.007(2) -0.004(2) 0.006(2)
C16 0.029(2) 0.031(3) 0.031(3) -0.002(2) -0.006(2) 0.008(2)
C17 0.033(2) 0.027(2) 0.020(2) -0.0004(18) 0.0017(19) 0.0013(19)
C18 0.039(3) 0.033(3) 0.029(3) 0.007(2) 0.000(2) 0.006(2)
C19 0.038(3) 0.033(3) 0.028(2) 0.009(2) 0.007(2) -0.002(2)
C20 0.023(2) 0.031(2) 0.026(2) 0.0044(19) 0.005(2) 0.0034(19)
C21 0.022(2) 0.022(2) 0.020(2) -0.0022(17) 0.0002(17) 0.0078(17)
C22 0.022(2) 0.023(2) 0.019(2) -0.0040(18) 0.0028(18) -0.0021(17)
O1S 0.062(2) 0.043(2) 0.054(2) 0.0136(18) 0.0301(18) 0.0126(18)
O2S 0.050(2) 0.040(2) 0.044(2) -0.0063(15) 0.0178(17) -0.0053(17)

loop_
_atom_type_symbol
_atom_type_description
_atom_type_scat_dispersion_real
_atom_type_scat_dispersion_imag
_atom_type_scat_source
C C 0.0033 0.0016 'International Tables Vol C Tables 4.2.6.8 and 6.1.1.4'
H H 0.0000 0.0000 'International Tables Vol C Tables 4.2.6.8 and 6.1.1.4'
N N 0.0061 0.0033 'International Tables Vol C Tables 4.2.6.8 and 6.1.1.4'
O O 0.0106 0.0060 'International Tables Vol C Tables 4.2.6.8 and 6.1.1.4'
Cu Cu 0.3201 1.2651 'International Tables Vol C Tables 4.2.6.8 and 6.1.1.4'

loop_
_geom_angle_atom_site_label_1
_geom_angle_atom_site_label_2
_geom_angle_atom_site_label_3
_geom_angle
_geom_angle_site_symmetry_1
_geom_angle_site_symmetry_3
_geom_angle_publ_flag
O1 Cu1 N1 93.38(13) . . ?
O1 Cu1 N3 88.99(12) . . ?
N1 Cu1 N3 177.15(15) . . ?
O1 Cu1 N2 157.70(11) . . ?
N1 Cu1 N2 96.94(14) . . ?
N3 Cu1 N2 80.30(13) . . ?
O1 Cu1 O2 110.65(11) . . ?
N1 Cu1 O2 91.93(12) . . ?
N3 Cu1 O2 88.72(11) . . ?
N2 Cu1 O2 88.75(11) . . ?
C1 O1 Cu1 124.1(3) . . ?
C10 O2 Cu1 123.5(2) . . ?
C7 N1 C8 110.6(3) . . ?
C7 N1 Cu1 112.5(3) . . ?
C8 N1 Cu1 112.5(3) . . ?
C11 N2 C22 116.9(3) . . ?
C11 N2 Cu1 130.7(3) . . ?
C22 N2 Cu1 111.8(3) . . ?
C20 N3 C21 117.9(3) . . ?
C20 N3 Cu1 128.2(3) . . ?
C21 N3 Cu1 113.5(3) . . ?
O1 C1 C2 120.6(4) . . ?
O1 C1 C6 121.5(4) . . ?
C2 C1 C6 117.9(4) . . ?
C3 C2 C1 121.7(5) . . ?
C4 C3 C2 120.0(4) . . ?
C3 C4 C5 119.3(4) . . ?
C4 C5 C6 121.0(4) . . ?
C5 C6 C1 120.0(4) . . ?
C5 C6 C7 121.3(4) . . ?
C1 C6 C7 118.7(3) . . ?
N1 C7 C6 112.8(3) . . ?
N1 C8 C9 114.2(3) . . ?
C8 C9 C10 114.2(4) . . ?
O3 C10 O2 122.9(4) . . ?
O3 C10 C9 119.6(3) . . ?
O2 C10 C9 117.5(3) . . ?
N2 C11 C12 122.4(4) . . ?
C13 C12 C11 120.3(4) . . ?
C12 C13 C14 119.6(4) . . ?
C13 C14 C22 116.6(4) . . ?
C13 C14 C15 124.5(4) . . ?
C22 C14 C15 118.9(4) . . ?
C16 C15 C14 121.7(4) . . ?
C15 C16 C17 121.0(4) . . ?
C18 C17 C16 124.8(4) . . ?
C18 C17 C21 116.2(4) . . ?
C16 C17 C21 118.9(4) . . ?
C19 C18 C17 121.3(4) . . ?
C18 C19 C20 118.0(4) . . ?
N3 C20 C19 123.6(4) . . ?
N3 C21 C17 123.0(4) . . ?
N3 C21 C22 116.6(3) . . ?
C17 C21 C22 120.4(3) . . ?
N2 C22 C14 124.2(4) . . ?
N2 C22 C21 116.8(3) . . ?
C14 C22 C21 119.0(4) . . ?

loop_
_geom_bond_atom_site_label_1
_geom_bond_atom_site_label_2
_geom_bond_distance
_geom_bond_site_symmetry_2
_geom_bond_publ_flag
Cu1 O1 1.938(2) . ?
Cu1 N1 2.006(3) . ?
Cu1 N3 2.029(3) . ?
Cu1 N2 2.093(3) . ?
Cu1 O2 2.185(3) . ?
O1 C1 1.334(5) . ?
O2 C10 1.268(5) . ?
O3 C10 1.247(5) . ?
N1 C7 1.491(5) . ?
N1 C8 1.497(6) . ?
N2 C11 1.351(5) . ?
N2 C22 1.355(5) . ?
N3 C20 1.320(5) . ?
N3 C21 1.371(5) . ?
C1 C2 1.403(6) . ?
C1 C6 1.406(6) . ?
C2 C3 1.387(6) . ?
C3 C4 1.386(7) . ?
C4 C5 1.392(6) . ?
C5 C6 1.397(6) . ?
C6 C7 1.502(6) . ?
C8 C9 1.504(6) . ?
C9 C10 1.521(6) . ?
C11 C12 1.392(6) . ?
C12 C13 1.361(7) . ?
C13 C14 1.404(6) . ?
C14 C22 1.410(5) . ?
C14 C15 1.425(6) . ?
C15 C16 1.359(7) . ?
C16 C17 1.411(6) . ?
C17 C18 1.408(6) . ?
C17 C21 1.413(5) . ?
C18 C19 1.364(6) . ?
C19 C20 1.411(6) . ?
C21 C22 1.435(6) . ?
